data_7250455
loop_
_publ_author_name
'Buils, Jordi'
'Terr\'on, Angel'
'Barcel\'o-Oliver, Miquel'
'Fiol, Juan Jes\'us'
'Garc\'ia-Raso, Angel'
'Gomila, Rosa M.'
'Frontera, Antonio'

_publ_section_title
;
 Synthesis, X-ray characterization, and DFT calculations of
 gold--nucleobase complexes: on the importance of regium bonds and
 anion--\p interactions
;
_journal_issue 24
_journal_name_full CrystEngComm
_journal_page_first 4081
_journal_page_last 4089
_journal_paper_doi 10.1039/D5CE00363F
_journal_volume 27
_journal_year 2025
_chemical_formula_moiety 'C10 H17 Au Cl3 N3 O'
_chemical_formula_sum 'C10 H17 Au Cl3 N3 O'
_chemical_formula_weight 498.58
_space_group_crystal_system monoclinic
_space_group_IT_number 14
_space_group_name_Hall '-P 2ybc'
_space_group_name_H-M_alt 'P 1 21/c 1'
_atom_sites_solution_hydrogens geom
_atom_sites_solution_primary dual
_audit_creation_date 2024-05-29
_audit_creation_method
;
Olex2 1.5
(compiled 2024.01.12 svn.r2f8d729c for OlexSys, GUI svn.r6928)
;
_audit_update_record
;
2025-04-01 deposited with the CCDC.	2025-05-28 downloaded from the CCDC.
;
_cell_angle_alpha 90
_cell_angle_beta 105.399(3)
_cell_angle_gamma 90
_cell_formula_units_Z 4
_cell_length_a 16.1471(11)
_cell_length_b 8.4748(5)
_cell_length_c 11.7690(7)
_cell_measurement_reflns_used 8847
_cell_measurement_temperature 100.00
_cell_measurement_theta_max 67.93
_cell_measurement_theta_min 2.84
_cell_volume 1552.69(17)
_computing_cell_refinement 'Bruker Apex4, 2021'
_computing_data_collection 'Bruker Apex4, 2021'
_computing_data_reduction 'SAINT v8.40A (Bruker, 2019)'
_computing_molecular_graphics 'Olex2 1.5 (Dolomanov et al., 2009)'
_computing_publication_material 'Olex2 1.5 (Dolomanov et al., 2009)'
_computing_structure_refinement 'SHELXL 2019/3 (Sheldrick, 2015)'
_computing_structure_solution 'SHELXT 2018/2 (Sheldrick, 2018)'
_diffrn_ambient_temperature 100.00
_diffrn_measured_fraction_theta_full 0.984
_diffrn_measured_fraction_theta_max 0.983
_diffrn_measurement_device_type 'Bruker D8 Venture'
_diffrn_measurement_method '\f and \w scans'
_diffrn_radiation_monochromator multilayer
_diffrn_radiation_type CuK\a
_diffrn_radiation_wavelength 1.54178
_diffrn_reflns_av_R_equivalents 0.0531
_diffrn_reflns_av_unetI/netI 0.0472
_diffrn_reflns_Laue_measured_fraction_full 0.984
_diffrn_reflns_Laue_measured_fraction_max 0.983
_diffrn_reflns_limit_h_max 19
_diffrn_reflns_limit_h_min -19
_diffrn_reflns_limit_k_max 9
_diffrn_reflns_limit_k_min -10
_diffrn_reflns_limit_l_max 13
_diffrn_reflns_limit_l_min -14
_diffrn_reflns_number 10792
_diffrn_reflns_point_group_measured_fraction_full 0.984
_diffrn_reflns_point_group_measured_fraction_max 0.983
_diffrn_reflns_theta_full 67.679
_diffrn_reflns_theta_max 67.997
_diffrn_reflns_theta_min 5.684
_diffrn_source 'high brilliance microfocus sealed tube'
_diffrn_source_current 1.2
_diffrn_source_power 0.06
_diffrn_source_voltage 50.0
_diffrn_standards_number 0
_exptl_absorpt_coefficient_mu 22.504
_exptl_absorpt_correction_T_max 0.7531
_exptl_absorpt_correction_T_min 0.3275
_exptl_absorpt_correction_type multi-scan
_exptl_absorpt_process_details
;
SADABS-2016/2 (Bruker,2016) was used for absorption correction.
wR2(int) was 0.1405 before and 0.0821 after correction.
The Ratio of minimum to maximum transmission is 0.4349.
The \l/2 correction factor is Not present.
;
_exptl_crystal_colour yellow
_exptl_crystal_colour_primary yellow
_exptl_crystal_density_diffrn 2.133
_exptl_crystal_description block
_exptl_crystal_F_000 944
_exptl_crystal_size_max 0.19
_exptl_crystal_size_mid 0.15
_exptl_crystal_size_min 0.08
_refine_diff_density_max 2.971
_refine_diff_density_min -1.179
_refine_diff_density_rms 0.205
_refine_ls_extinction_method none
_refine_ls_goodness_of_fit_ref 1.063
_refine_ls_hydrogen_treatment constr
_refine_ls_matrix_type full
_refine_ls_number_parameters 210
_refine_ls_number_reflns 2775
_refine_ls_number_restraints 12
_refine_ls_restrained_S_all 1.061
_refine_ls_R_factor_all 0.0641
_refine_ls_R_factor_gt 0.0493
_refine_ls_shift/su_max 0.001
_refine_ls_shift/su_mean 0.000
_refine_ls_structure_factor_coef Fsqd
_refine_ls_weighting_details 'w=1/[\s^2^(Fo^2^)+(0.0095P)^2^+30.5415P] where P=(Fo^2^+2Fc^2^)/3'
_refine_ls_weighting_scheme calc
_refine_ls_wR_factor_gt 0.1094
_refine_ls_wR_factor_ref 0.1203
_reflns_Friedel_coverage 0.000
_reflns_number_gt 2299
_reflns_number_total 2775
_reflns_threshold_expression 'I > 2\s(I)'
_cod_data_source_file d5ce00363f2.cif
_cod_data_source_block 1_a
_cod_depositor_comments 'Adding full bibliography for 7250455--7250456.cif.'
_cod_database_code 7250455
_shelx_shelxl_version_number 2019/3
_shelx_space_group_comment
;
The symmetry employed for this shelxl refinement is uniquely defined
by the following loop, which should always be used as a source of
symmetry information in preference to the above space-group names.
They are only intended as comments.
;
_shelx_estimated_absorpt_t_max 0.266
_shelx_estimated_absorpt_t_min 0.100
_olex2_refinement_description
;
1. Fixed Uiso
 At 1.2 times of:
  All C(H) groups, All C(H,H) groups, All C(H,H,H,H) groups, All N(H,H) groups
 At 1.5 times of:
  All C(H,H,H) groups
2. Uiso/Uaniso restraints and constraints
Uanis(C11) \\sim Ueq, Uanis(C11A) \\sim Ueq: with sigma of 0.01 and sigma for
terminal atoms of 0.2
3. Others
 Fixed Sof: H7BC(0.5) H7BD(0.5) H7AA(0.5) H7AB(0.5) C8(0.5) H8A(0.5) H8B(0.5)
 C9(0.5) H9A(0.5) H9B(0.5) C10(0.5) H10A(0.5) H10B(0.5) C11(0.5) H11A(0.5)
 H11B(0.5) C12(0.5) H12A(0.5) H12B(0.5) H12C(0.5) C8A(0.5) H8AA(0.5) H8AB(0.5)
 C9A(0.5) H9AA(0.5) H9AB(0.5) C10A(0.5) H10C(0.5) H10D(0.5) C11A(0.5) H11C(0.5)
 H11D(0.5) C12A(0.5) H12D(0.5) H12E(0.5) H12F(0.5)
4.a Secondary CH2 refined with riding coordinates:
 C7(H7BC,H7BD), C7(H7AA,H7AB), C8(H8A,H8B), C9(H9A,H9B), C10(H10A,H10B),
 C11(H11A,H11B), C8A(H8AA,H8AB), C9A(H9AA,H9AB), C10A(H10C,H10D), C11A(H11C,
 H11D)
4.b Aromatic/amide H refined with riding coordinates:
 C5(H5), C6(H6)
4.c X=CH2 refined with riding coordinates:
 N4(H4A,H4B)
4.d Idealised Me refined as rotating group:
 C12(H12A,H12B,H12C), C12A(H12D,H12E,H12F)
;
_olex2_exptl_crystal_mounting_method 'cryoloop, covered with Parabar 10320 (formerly known as Paratone)'
_olex2_submission_special_instructions 'No special instructions were received'

loop_
_space_group_symop_operation_xyz
'x, y, z'
'-x, y+1/2, -z+1/2'
'-x, -y, -z'
'x, -y-1/2, z-1/2'

loop_
_atom_site_label
_atom_site_type_symbol
_atom_site_fract_x
_atom_site_fract_y
_atom_site_fract_z
_atom_site_U_iso_or_equiv
_atom_site_adp_type
_atom_site_occupancy
_atom_site_site_symmetry_order
_atom_site_calc_flag
_atom_site_refinement_flags_posn
_atom_site_refinement_flags_adp
_atom_site_refinement_flags_occupancy
_atom_site_disorder_assembly
_atom_site_disorder_group
Au1 Au 0.87411(3) 0.42725(6) 0.20214(4) 0.04398(18) Uani 1 1 d . . . . .
Cl1 Cl 0.97078(17) 0.2326(4) 0.2834(2) 0.0504(6) Uani 1 1 d . . . . .
Cl2 Cl 0.91117(17) 0.4154(4) 0.0314(2) 0.0508(6) Uani 1 1 d . . . . .
Cl3 Cl 0.7776(2) 0.6177(4) 0.1272(3) 0.0707(9) Uani 1 1 d . . . . .
O2 O 0.7402(5) 0.2520(10) 0.2710(7) 0.056(2) Uani 1 1 d . . . . .
N1 N 0.7430(6) 0.3389(12) 0.4560(8) 0.049(2) Uani 1 1 d . . . . .
N3 N 0.8380(5) 0.4404(10) 0.3550(8) 0.041(2) Uani 1 1 d . . . . .
N4 N 0.9311(6) 0.6437(12) 0.4317(9) 0.053(2) Uani 1 1 d . . . . .
H4A H 0.947151 0.645947 0.365810 0.064 Uiso 1 1 calc R U . . .
H4B H 0.954105 0.709694 0.489096 0.064 Uiso 1 1 calc R U . . .
C2 C 0.7704(7) 0.3381(14) 0.3550(11) 0.050(3) Uani 1 1 d . . . . .
C4 C 0.8728(6) 0.5414(13) 0.4443(10) 0.046(3) Uani 1 1 d . . . . .
C5 C 0.8441(7) 0.5306(14) 0.5459(11) 0.051(3) Uani 1 1 d . . . . .
H5 H 0.870184 0.592737 0.613003 0.061 Uiso 1 1 calc R U . . .
C6 C 0.7802(8) 0.4333(15) 0.5485(10) 0.052(3) Uani 1 1 d . . . . .
H6 H 0.759878 0.429719 0.617198 0.062 Uiso 1 1 calc R U . . .
C7 C 0.6727(7) 0.2311(15) 0.4612(11) 0.055(3) Uani 1 1 d . . . . .
H7BC H 0.668522 0.228339 0.543597 0.066 Uiso 0.5 1 calc R U P A 1
H7BD H 0.688679 0.123661 0.441586 0.066 Uiso 0.5 1 calc R U P A 1
H7AA H 0.680761 0.190912 0.542410 0.066 Uiso 0.5 1 calc R U P B -1
H7AB H 0.670983 0.140125 0.407828 0.066 Uiso 0.5 1 calc R U P B -1
C8 C 0.583(2) 0.269(4) 0.381(3) 0.051(7) Uani 0.5 1 d . . P C 1
H8A H 0.566939 0.376776 0.398840 0.061 Uiso 0.5 1 calc R U P C 1
H8B H 0.586022 0.267377 0.298025 0.061 Uiso 0.5 1 calc R U P C 1
C9 C 0.515(2) 0.156(4) 0.395(3) 0.056(7) Uani 0.5 1 d . . P C 1
H9A H 0.501666 0.175603 0.470740 0.067 Uiso 0.5 1 calc R U P C 1
H9B H 0.537003 0.046375 0.396115 0.067 Uiso 0.5 1 calc R U P C 1
C10 C 0.4313(16) 0.171(3) 0.293(2) 0.059(6) Uani 0.5 1 d . . P C 1
H10A H 0.391399 0.084702 0.298219 0.071 Uiso 0.5 1 calc R U P C 1
H10B H 0.445198 0.162709 0.216149 0.071 Uiso 0.5 1 calc R U P C 1
C11 C 0.3874(18) 0.333(4) 0.301(3) 0.043(6) Uani 0.5 1 d . U P C 1
H11A H 0.427282 0.421451 0.298839 0.052 Uiso 0.5 1 calc R U P C 1
H11B H 0.368820 0.340588 0.374242 0.052 Uiso 0.5 1 calc R U P C 1
C12 C 0.306(2) 0.338(4) 0.187(3) 0.087(10) Uani 0.5 1 d . . P C 1
H12A H 0.325532 0.332737 0.114964 0.130 Uiso 0.5 1 calc R U P C 1
H12B H 0.273919 0.436715 0.186841 0.130 Uiso 0.5 1 calc R U P C 1
H12C H 0.268053 0.248280 0.188949 0.130 Uiso 0.5 1 calc R U P C 1
C8A C 0.590(2) 0.326(4) 0.423(3) 0.059(9) Uani 0.5 1 d . . P C -1
H8AA H 0.595689 0.424512 0.469550 0.071 Uiso 0.5 1 calc R U P C -1
H8AB H 0.579353 0.355475 0.338679 0.071 Uiso 0.5 1 calc R U P C -1
C9A C 0.514(3) 0.231(6) 0.440(4) 0.091(13) Uani 0.5 1 d . . P C -1
H9AA H 0.513572 0.129480 0.397823 0.110 Uiso 0.5 1 calc R U P C -1
H9AB H 0.526328 0.205736 0.524747 0.110 Uiso 0.5 1 calc R U P C -1
C10A C 0.431(2) 0.292(5) 0.405(3) 0.104(14) Uani 0.5 1 d . . P C -1
H10C H 0.426784 0.377433 0.460543 0.125 Uiso 0.5 1 calc R U P C -1
H10D H 0.390812 0.207711 0.413975 0.125 Uiso 0.5 1 calc R U P C -1
C11A C 0.397(4) 0.362(7) 0.272(4) 0.101(19) Uani 0.5 1 d . U P C -1
H11C H 0.341784 0.417466 0.263977 0.121 Uiso 0.5 1 calc R U P C -1
H11D H 0.439147 0.439189 0.257955 0.121 Uiso 0.5 1 calc R U P C -1
C12A C 0.386(2) 0.238(4) 0.188(2) 0.085(10) Uani 0.5 1 d . . P C -1
H12D H 0.441559 0.209027 0.176259 0.127 Uiso 0.5 1 calc R U P C -1
H12E H 0.347411 0.273638 0.113381 0.127 Uiso 0.5 1 calc R U P C -1
H12F H 0.360478 0.146327 0.217070 0.127 Uiso 0.5 1 calc R U P C -1

loop_
_atom_site_aniso_label
_atom_site_aniso_U_11
_atom_site_aniso_U_22
_atom_site_aniso_U_33
_atom_site_aniso_U_23
_atom_site_aniso_U_13
_atom_site_aniso_U_12
Au1 0.0367(3) 0.0423(3) 0.0510(3) 0.0003(2) 0.00836(18) -0.00289(19)
Cl1 0.0459(13) 0.0572(17) 0.0455(13) -0.0010(12) 0.0076(11) 0.0097(12)
Cl2 0.0433(13) 0.0565(17) 0.0518(15) 0.0023(12) 0.0112(11) -0.0069(12)
Cl3 0.0612(18) 0.063(2) 0.087(2) 0.0168(17) 0.0175(16) 0.0116(15)
O2 0.049(4) 0.055(5) 0.066(5) -0.006(4) 0.016(4) -0.008(4)
N1 0.042(5) 0.052(6) 0.054(5) 0.009(5) 0.017(4) 0.008(4)
N3 0.035(4) 0.038(5) 0.052(5) -0.003(4) 0.014(4) 0.001(4)
N4 0.050(5) 0.056(6) 0.056(6) -0.010(5) 0.015(4) -0.010(5)
C2 0.040(6) 0.039(6) 0.069(8) 0.002(6) 0.012(5) 0.000(5)
C4 0.033(5) 0.042(6) 0.058(7) 0.010(5) 0.004(5) 0.009(5)
C5 0.051(6) 0.047(7) 0.056(7) 0.001(5) 0.017(5) 0.008(5)
C6 0.056(7) 0.053(7) 0.052(7) 0.003(6) 0.024(5) 0.017(6)
C7 0.054(7) 0.049(7) 0.067(7) 0.009(6) 0.022(6) 0.003(6)
C8 0.052(16) 0.04(2) 0.06(2) -0.001(13) 0.016(15) -0.013(14)
C9 0.046(14) 0.044(16) 0.09(2) 0.011(15) 0.035(16) -0.013(13)
C10 0.060(15) 0.043(14) 0.081(18) -0.015(12) 0.033(13) -0.016(11)
C11 0.040(9) 0.045(10) 0.046(10) 0.004(8) 0.013(8) 0.000(7)
C12 0.10(2) 0.08(2) 0.064(18) 0.014(16) -0.012(16) 0.008(19)
C8A 0.039(14) 0.05(2) 0.08(3) -0.013(15) 0.012(15) -0.016(14)
C9A 0.07(2) 0.12(4) 0.08(3) 0.00(2) 0.019(19) -0.03(3)
C10A 0.062(19) 0.15(4) 0.10(3) -0.06(3) 0.019(18) -0.01(2)
C11A 0.10(2) 0.11(2) 0.10(2) 0.005(10) 0.030(10) 0.000(10)
C12A 0.12(3) 0.07(2) 0.054(16) -0.013(15) 0.007(16) 0.007(19)

loop_
_atom_type_symbol
_atom_type_description
_atom_type_scat_dispersion_real
_atom_type_scat_dispersion_imag
_atom_type_scat_source
C C 0.0181 0.0091 'International Tables Vol C Tables 4.2.6.8 and 6.1.1.4'
H H 0.0000 0.0000 'International Tables Vol C Tables 4.2.6.8 and 6.1.1.4'
Au Au -4.4197 7.2980 'International Tables Vol C Tables 4.2.6.8 and 6.1.1.4'
Cl Cl 0.3639 0.7018 'International Tables Vol C Tables 4.2.6.8 and 6.1.1.4'
N N 0.0311 0.0180 'International Tables Vol C Tables 4.2.6.8 and 6.1.1.4'
O O 0.0492 0.0322 'International Tables Vol C Tables 4.2.6.8 and 6.1.1.4'

loop_
_geom_angle_atom_site_label_1
_geom_angle_atom_site_label_2
_geom_angle_atom_site_label_3
_geom_angle
_geom_angle_site_symmetry_1
_geom_angle_site_symmetry_3
_geom_angle_publ_flag
Cl2 Au1 Cl1 91.56(10) . . ?
Cl2 Au1 Cl3 90.16(12) . . ?
Cl3 Au1 Cl1 178.26(12) . . ?
N3 Au1 Cl1 89.7(2) . . ?
N3 Au1 Cl2 178.7(2) . . ?
N3 Au1 Cl3 88.6(3) . . ?
C2 N1 C7 117.5(10) . . ?
C6 N1 C2 121.5(10) . . ?
C6 N1 C7 121.0(10) . . ?
C2 N3 Au1 112.0(7) . . ?
C4 N3 Au1 124.2(7) . . ?
C4 N3 C2 123.8(10) . . ?
H4A N4 H4B 120.0 . . ?
C4 N4 H4A 120.0 . . ?
C4 N4 H4B 120.0 . . ?
O2 C2 N1 123.5(11) . . ?
O2 C2 N3 121.1(11) . . ?
N1 C2 N3 115.4(10) . . ?
N3 C4 C5 117.4(10) . . ?
N4 C4 N3 119.3(11) . . ?
N4 C4 C5 123.4(11) . . ?
C4 C5 H5 120.1 . . ?
C6 C5 C4 119.8(11) . . ?
C6 C5 H5 120.1 . . ?
N1 C6 H6 119.1 . . ?
C5 C6 N1 121.9(11) . . ?
C5 C6 H6 119.1 . . ?
N1 C7 H7BC 108.0 . . ?
N1 C7 H7BD 108.0 . . ?
N1 C7 H7AA 110.4 . . ?
N1 C7 H7AB 110.4 . . ?
N1 C7 C8 117.1(15) . . ?
N1 C7 C8A 106.6(16) . . ?
H7BC C7 H7BD 107.3 . . ?
H7BC C7 H7AA 21.9 . . ?
H7BC C7 H7AB 127.3 . . ?
H7BD C7 H7AA 86.2 . . ?
H7BD C7 H7AB 26.0 . . ?
H7AA C7 H7AB 108.6 . . ?
C8 C7 H7BC 108.0 . . ?
C8 C7 H7BD 108.0 . . ?
C8 C7 H7AA 121.8 . . ?
C8 C7 H7AB 84.8 . . ?
C8A C7 H7BC 91.2 . . ?
C8A C7 H7BD 132.8 . . ?
C8A C7 H7AA 110.4 . . ?
C8A C7 H7AB 110.4 . . ?
C8A C7 C8 25.6(13) . . ?
C7 C8 H8A 108.9 . . ?
C7 C8 H8B 108.9 . . ?
H8A C8 H8B 107.7 . . ?
C9 C8 C7 114(3) . . ?
C9 C8 H8A 108.9 . . ?
C9 C8 H8B 108.9 . . ?
C8A C8 C7 76(5) . . ?
C8A C8 H8A 35.4 . . ?
C8A C8 H8B 133.1 . . ?
C8A C8 C9 111(6) . . ?
C8A C8 C9A 79(6) . . ?
C9A C8 C7 112(3) . . ?
C9A C8 H8A 80.0 . . ?
C9A C8 H8B 133.4 . . ?
C9A C8 C9 32.3(18) . . ?
C8 C9 H9A 109.2 . . ?
C8 C9 H9B 109.2 . . ?
C8 C9 C10 112(3) . . ?
C8 C9 C8A 19.9(18) . . ?
C8 C9 C10A 101(3) . . ?
H9A C9 H9B 107.9 . . ?
C10 C9 H9A 109.2 . . ?
C10 C9 H9B 109.2 . . ?
C10 C9 C8A 118(2) . . ?
C10 C9 C10A 58.9(17) . . ?
C8A C9 H9A 89.6 . . ?
C8A C9 H9B 120.7 . . ?
C9A C9 C8 73(4) . . ?
C9A C9 H9A 41.1 . . ?
C9A C9 H9B 140.5 . . ?
C9A C9 C10 105(5) . . ?
C9A C9 C8A 54(4) . . ?
C9A C9 C10A 48(4) . . ?
C10A C9 H9A 58.9 . . ?
C10A C9 H9B 150.2 . . ?
C10A C9 C8A 87(2) . . ?
C9 C10 H10A 109.6 . . ?
C9 C10 H10B 109.6 . . ?
C9 C10 C11 110(2) . . ?
C9 C10 C9A 24.3(17) . . ?
C9 C10 C10A 68.3(19) . . ?
C9 C10 C11A 112(3) . . ?
H10A C10 H10B 108.1 . . ?
C11 C10 H10A 109.6 . . ?
C11 C10 H10B 109.6 . . ?
C11 C10 C9A 86(2) . . ?
C11 C10 C10A 46.9(19) . . ?
C11 C10 C11A 16(2) . . ?
C9A C10 H10A 116.2 . . ?
C9A C10 H10B 124.1 . . ?
C10A C10 H10A 105.5 . . ?
C10A C10 H10B 144.6 . . ?
C10A C10 C9A 44.6(18) . . ?
C10A C10 C11A 57(2) . . ?
C11A C10 H10A 121.3 . . ?
C11A C10 H10B 94.8 . . ?
C11A C10 C9A 90(3) . . ?
C12A C10 C9 151(3) . . ?
C12A C10 H10A 99.1 . . ?
C12A C10 H10B 53.9 . . ?
C12A C10 C11 63(2) . . ?
C12A C10 C9A 140(3) . . ?
C12A C10 C10A 110(3) . . ?
C12A C10 C11A 54(2) . . ?
C10 C11 H11A 110.8 . . ?
C10 C11 H11B 110.8 . . ?
C10 C11 C12 105(2) . . ?
H11A C11 H11B 108.8 . . ?
C12 C11 H11A 110.8 . . ?
C12 C11 H11B 110.8 . . ?
C10A C11 C10 71(2) . . ?
C10A C11 H11A 91.9 . . ?
C10A C11 H11B 53.2 . . ?
C10A C11 C12 157(3) . . ?
C10A C11 C12A 124(3) . . ?
C12A C11 C10 52.7(18) . . ?
C12A C11 H11A 103.8 . . ?
C12A C11 H11B 147.3 . . ?
C12A C11 C12 58(2) . . ?
C11 C12 H12A 109.5 . . ?
C11 C12 H12B 109.5 . . ?
C11 C12 H12C 109.5 . . ?
H12A C12 H12B 109.5 . . ?
H12A C12 H12C 109.5 . . ?
H12B C12 H12C 109.5 . . ?
C11A C12 C11 17(2) . . ?
C11A C12 H12A 95.4 . . ?
C11A C12 H12B 107.1 . . ?
C11A C12 H12C 124.6 . . ?
C12A C12 C11 58.6(18) . . ?
C12A C12 H12A 61.3 . . ?
C12A C12 H12B 155.0 . . ?
C12A C12 H12C 95.5 . . ?
C12A C12 C11A 54(2) . . ?
C7 C8A C9 97(2) . . ?
C7 C8A H8AA 109.5 . . ?
C7 C8A H8AB 109.5 . . ?
C8 C8A C7 78(5) . . ?
C8 C8A C9 49(5) . . ?
C8 C8A H8AA 168.2 . . ?
C8 C8A H8AB 60.3 . . ?
C8 C8A C9A 75(5) . . ?
C9 C8A H8AA 135.7 . . ?
C9 C8A H8AB 95.0 . . ?
H8AA C8A H8AB 108.1 . . ?
C9A C8A C7 111(3) . . ?
C9A C8A C9 26.2(19) . . ?
C9A C8A H8AA 109.5 . . ?
C9A C8A H8AB 109.5 . . ?
C8 C9A C10 94(3) . . ?
C8 C9A C8A 25.9(14) . . ?
C8 C9A H9AA 82.2 . . ?
C8 C9A H9AB 122.7 . . ?
C9 C9A C8 74(4) . . ?
C9 C9A C10 50(4) . . ?
C9 C9A C8A 100(5) . . ?
C9 C9A H9AA 10.3 . . ?
C9 C9A H9AB 116.5 . . ?
C9 C9A C10A 106(5) . . ?
C10 C9A H9AA 54.6 . . ?
C10 C9A H9AB 138.2 . . ?
C8A C9A C10 114(3) . . ?
C8A C9A H9AA 107.2 . . ?
C8A C9A H9AB 107.2 . . ?
H9AA C9A H9AB 106.8 . . ?
C10A C9A C8 124(4) . . ?
C10A C9A C10 57(2) . . ?
C10A C9A C8A 121(4) . . ?
C10A C9A H9AA 107.2 . . ?
C10A C9A H9AB 107.2 . . ?
C9 C10A H10C 133.9 . . ?
C9 C10A H10D 93.9 . . ?
C10 C10A C9 52.8(17) . . ?
C10 C10A H10C 170.2 . . ?
C10 C10A H10D 77.4 . . ?
C11 C10A C9 110(3) . . ?
C11 C10A C10 62(2) . . ?
C11 C10A C9A 128(3) . . ?
C11 C10A H10C 108.4 . . ?
C11 C10A H10D 95.3 . . ?
C11 C10A C11A 13(3) . . ?
C9A C10A C9 26(2) . . ?
C9A C10A C10 78(3) . . ?
C9A C10A H10C 107.8 . . ?
C9A C10A H10D 107.8 . . ?
C9A C10A C11A 118(4) . . ?
H10C C10A H10D 107.1 . . ?
C11A C10A C9 104(3) . . ?
C11A C10A C10 62(3) . . ?
C11A C10A H10C 107.8 . . ?
C11A C10A H10D 107.8 . . ?
C10 C11A H11C 135.6 . . ?
C10 C11A H11D 116.0 . . ?
C12 C11A C10 101(3) . . ?
C12 C11A C10A 126(4) . . ?
C12 C11A H11C 47.6 . . ?
C12 C11A H11D 123.2 . . ?
C10A C11A C10 60(2) . . ?
C10A C11A H11C 109.6 . . ?
C10A C11A H11D 109.6 . . ?
H11C C11A H11D 108.1 . . ?
C12A C11A C10 51(2) . . ?
C12A C11A C12 62(3) . . ?
C12A C11A C10A 110(4) . . ?
C12A C11A H11C 109.6 . . ?
C12A C11A H11D 109.6 . . ?
C10 C12A C11 64.2(18) . . ?
C10 C12A C12 119(3) . . ?
C10 C12A C11A 75(3) . . ?
C10 C12A H12D 74.5 . . ?
C10 C12A H12E 171.9 . . ?
C10 C12A H12F 62.4 . . ?
C11 C12A H12D 116.6 . . ?
C11 C12A H12E 118.3 . . ?
C11 C12A H12F 91.8 . . ?
C12 C12A C11 63(2) . . ?
C12 C12A H12D 159.5 . . ?
C12 C12A H12E 59.5 . . ?
C12 C12A H12F 90.9 . . ?
C11A C12A C11 18(2) . . ?
C11A C12A C12 64(3) . . ?
C11A C12A H12D 109.5 . . ?
C11A C12A H12E 109.5 . . ?
C11A C12A H12F 109.5 . . ?
H12D C12A H12E 109.5 . . ?
H12D C12A H12F 109.5 . . ?
H12E C12A H12F 109.5 . . ?

loop_
_geom_bond_atom_site_label_1
_geom_bond_atom_site_label_2
_geom_bond_distance
_geom_bond_site_symmetry_2
_geom_bond_publ_flag
Au1 Cl1 2.298(3) . ?
Au1 Cl2 2.246(3) . ?
Au1 Cl3 2.254(3) . ?
Au1 N3 2.036(9) . ?
O2 C2 1.221(14) . ?
N1 C2 1.374(15) . ?
N1 C6 1.356(15) . ?
N1 C7 1.472(15) . ?
N3 C2 1.393(14) . ?
N3 C4 1.356(14) . ?
N4 H4A 0.8800 . ?
N4 H4B 0.8800 . ?
N4 C4 1.318(14) . ?
C4 C5 1.395(16) . ?
C5 H5 0.9500 . ?
C5 C6 1.327(17) . ?
C6 H6 0.9500 . ?
C7 H7BC 0.9900 . ?
C7 H7BD 0.9900 . ?
C7 H7AA 0.9900 . ?
C7 H7AB 0.9900 . ?
C7 C8 1.53(4) . ?
C7 C8A 1.52(4) . ?
C8 H8A 0.9900 . ?
C8 H8B 0.9900 . ?
C8 C9 1.50(4) . ?
C8 C8A 0.68(3) . ?
C8 C9A 1.50(5) . ?
C9 H9A 0.9900 . ?
C9 H9B 0.9900 . ?
C9 C10 1.55(4) . ?
C9 C8A 1.86(4) . ?
C9 C9A 0.83(4) . ?
C9 C10A 1.81(5) . ?
C10 H10A 0.9900 . ?
C10 H10B 0.9900 . ?
C10 C11 1.56(4) . ?
C10 C9A 1.95(5) . ?
C10 C10A 1.67(4) . ?
C10 C11A 1.70(6) . ?
C10 C12A 1.38(4) . ?
C11 H11A 0.9900 . ?
C11 H11B 0.9900 . ?
C11 C12 1.61(4) . ?
C11 C10A 1.29(5) . ?
C11 C12A 1.54(4) . ?
C12 H12A 0.9800 . ?
C12 H12B 0.9800 . ?
C12 H12C 0.9800 . ?
C12 C11A 1.56(6) . ?
C12 C12A 1.54(5) . ?
C8A H8AA 0.9900 . ?
C8A H8AB 0.9900 . ?
C8A C9A 1.52(5) . ?
C9A H9AA 0.9900 . ?
C9A H9AB 0.9900 . ?
C9A C10A 1.40(5) . ?
C10A H10C 0.9900 . ?
C10A H10D 0.9900 . ?
C10A C11A 1.62(6) . ?
C11A H11C 0.9900 . ?
C11A H11D 0.9900 . ?
C11A C12A 1.42(6) . ?
C12A H12D 0.9800 . ?
C12A H12E 0.9800 . ?
C12A H12F 0.9800 . ?

loop_
_geom_hbond_atom_site_label_D
_geom_hbond_atom_site_label_H
_geom_hbond_atom_site_label_A
_geom_hbond_distance_DH
_geom_hbond_distance_HA
_geom_hbond_distance_DA
_geom_hbond_angle_DHA
_geom_hbond_site_symmetry_A
_geom_hbond_publ_flag
N4 H4A Cl1 0.88 2.57 3.408(10) 158.9 2_755 yes
N4 H4B Cl1 0.88 2.67 3.469(10) 150.7 3_766 yes
C6 H6 O2 0.95 2.46 3.262(15) 141.9 4_566 yes
C12 H12C Cl3 0.98 2.70 3.42(4) 130.1 2_645 yes

loop_
_geom_torsion_atom_site_label_1
_geom_torsion_atom_site_label_2
_geom_torsion_atom_site_label_3
_geom_torsion_atom_site_label_4
_geom_torsion
_geom_torsion_site_symmetry_1
_geom_torsion_site_symmetry_2
_geom_torsion_site_symmetry_3
_geom_torsion_site_symmetry_4
_geom_torsion_publ_flag
Au1 N3 C2 O2 1.0(13) . . . . ?
Au1 N3 C2 N1 179.3(7) . . . . ?
Au1 N3 C4 N4 3.2(13) . . . . ?
Au1 N3 C4 C5 -176.9(7) . . . . ?
N1 C7 C8 C9 -178(2) . . . . ?
N1 C7 C8 C8A -71(6) . . . . ?
N1 C7 C8 C9A -143(2) . . . . ?
N1 C7 C8A C8 119(5) . . . . ?
N1 C7 C8A C9 164.0(16) . . . . ?
N1 C7 C8A C9A -173(2) . . . . ?
N3 C4 C5 C6 -5.4(16) . . . . ?
N4 C4 C5 C6 174.6(11) . . . . ?
C2 N1 C6 C5 0.7(17) . . . . ?
C2 N1 C7 C8 -69.7(19) . . . . ?
C2 N1 C7 C8A -94.9(18) . . . . ?
C2 N3 C4 N4 -173.9(10) . . . . ?
C2 N3 C4 C5 6.1(15) . . . . ?
C4 N3 C2 O2 178.3(10) . . . . ?
C4 N3 C2 N1 -3.3(15) . . . . ?
C4 C5 C6 N1 2.2(17) . . . . ?
C6 N1 C2 O2 178.0(11) . . . . ?
C6 N1 C2 N3 -0.3(15) . . . . ?
C6 N1 C7 C8 111.5(18) . . . . ?
C6 N1 C7 C8A 86.2(19) . . . . ?
C7 N1 C2 O2 -0.8(16) . . . . ?
C7 N1 C2 N3 -179.1(9) . . . . ?
C7 N1 C6 C5 179.5(11) . . . . ?
C7 C8 C9 C10 -166(2) . . . . ?
C7 C8 C9 C8A 84(7) . . . . ?
C7 C8 C9 C9A 94(5) . . . . ?
C7 C8 C9 C10A 133(2) . . . . ?
C7 C8 C8A C9 -110(4) . . . . ?
C7 C8 C8A C9A -116(2) . . . . ?
C7 C8 C9A C9 -100(5) . . . . ?
C7 C8 C9A C10 -147(2) . . . . ?
C7 C8 C9A C8A 70(5) . . . . ?
C7 C8 C9A C10A 161(3) . . . . ?
C7 C8A C9A C8 -71(5) . . . . ?
C7 C8A C9A C9 -62(6) . . . . ?
C7 C8A C9A C10 -112(3) . . . . ?
C7 C8A C9A C10A -177(3) . . . . ?
C8 C7 C8A C9 46(5) . . . . ?
C8 C7 C8A C9A 69(5) . . . . ?
C8 C9 C10 C11 -68(3) . . . . ?
C8 C9 C10 C9A -78(5) . . . . ?
C8 C9 C10 C10A -89(3) . . . . ?
C8 C9 C10 C11A -51(4) . . . . ?
C8 C9 C10 C12A 3(7) . . . . ?
C8 C9 C8A C7 -68(6) . . . . ?
C8 C9 C8A C9A 168(10) . . . . ?
C8 C9 C9A C10 109(3) . . . . ?
C8 C9 C9A C8A -4(3) . . . . ?
C8 C9 C9A C10A 122(4) . . . . ?
C8 C9 C10A C10 110(3) . . . . ?
C8 C9 C10A C11 83(4) . . . . ?
C8 C9 C10A C9A -56(5) . . . . ?
C8 C9 C10A C11A 71(3) . . . . ?
C8 C8A C9A C9 9(8) . . . . ?
C8 C8A C9A C10 -42(6) . . . . ?
C8 C8A C9A C10A -106(6) . . . . ?
C8 C9A C10A C9 82(6) . . . . ?
C8 C9A C10A C10 70(4) . . . . ?
C8 C9A C10A C11 30(7) . . . . ?
C8 C9A C10A C11A 20(6) . . . . ?
C9 C8 C8A C7 110(4) . . . . ?
C9 C8 C8A C9A -5(4) . . . . ?
C9 C8 C9A C10 -47(4) . . . . ?
C9 C8 C9A C8A 171(8) . . . . ?
C9 C8 C9A C10A -99(6) . . . . ?
C9 C10 C11 C12 177(2) . . . . ?
C9 C10 C11 C10A -28(3) . . . . ?
C9 C10 C11 C12A 149(3) . . . . ?
C9 C10 C10A C11 152(3) . . . . ?
C9 C10 C10A C9A 6(3) . . . . ?
C9 C10 C10A C11A 137(3) . . . . ?
C9 C10 C11A C12 -169(3) . . . . ?
C9 C10 C11A C10A -43(3) . . . . ?
C9 C10 C11A C12A 151(3) . . . . ?
C9 C10 C12A C11 -84(5) . . . . ?
C9 C10 C12A C12 -116(5) . . . . ?
C9 C10 C12A C11A -69(6) . . . . ?
C9 C8A C9A C8 -9(8) . . . . ?
C9 C8A C9A C10 -51(4) . . . . ?
C9 C8A C9A C10A -115(7) . . . . ?
C9 C9A C10A C10 -12(5) . . . . ?
C9 C9A C10A C11 -51(7) . . . . ?
C9 C9A C10A C11A -61(7) . . . . ?
C9 C10A C11A C10 34(2) . . . . ?
C9 C10A C11A C12 115(5) . . . . ?
C9 C10A C11A C12A 45(4) . . . . ?
C10 C9 C8A C7 -146(2) . . . . ?
C10 C9 C8A C8 -79(7) . . . . ?
C10 C9 C8A C9A 90(6) . . . . ?
C10 C9 C9A C8 -109(3) . . . . ?
C10 C9 C9A C8A -113(3) . . . . ?
C10 C9 C9A C10A 13(5) . . . . ?
C10 C9 C10A C11 -26(3) . . . . ?
C10 C9 C10A C9A -166(6) . . . . ?
C10 C9 C10A C11A -38(3) . . . . ?
C10 C11 C12 C11A -97(10) . . . . ?
C10 C11 C12 C12A -26(2) . . . . ?
C10 C11 C10A C9 23(2) . . . . ?
C10 C11 C10A C9A 45(4) . . . . ?
C10 C11 C10A C11A 88(13) . . . . ?
C10 C11 C12A C12 148(3) . . . . ?
C10 C11 C12A C11A -125(10) . . . . ?
C10 C9A C10A C9 12(5) . . . . ?
C10 C9A C10A C11 -40(4) . . . . ?
C10 C9A C10A C11A -50(3) . . . . ?
C10 C10A C11A C12 81(5) . . . . ?
C10 C10A C11A C12A 11(3) . . . . ?
C10 C11A C12A C11 50(9) . . . . ?
C10 C11A C12A C12 134(3) . . . . ?
C11 C10 C10A C9 -152(3) . . . . ?
C11 C10 C10A C9A -146(4) . . . . ?
C11 C10 C10A C11A -15(3) . . . . ?
C11 C10 C11A C12 -82(9) . . . . ?
C11 C10 C11A C10A 44(8) . . . . ?
C11 C10 C11A C12A -122(10) . . . . ?
C11 C10 C12A C12 -33(3) . . . . ?
C11 C10 C12A C11A 15(3) . . . . ?
C11 C12 C11A C10 63(9) . . . . ?
C11 C12 C11A C10A 3(6) . . . . ?
C11 C12 C11A C12A 98(10) . . . . ?
C11 C12 C12A C10 33(3) . . . . ?
C11 C12 C12A C11A -20(3) . . . . ?
C11 C10A C11A C10 -85(13) . . . . ?
C11 C10A C11A C12 -4(10) . . . . ?
C11 C10A C11A C12A -74(13) . . . . ?
C12 C11 C10A C9 107(7) . . . . ?
C12 C11 C10A C10 84(8) . . . . ?
C12 C11 C10A C9A 129(7) . . . . ?
C12 C11 C10A C11A 172(19) . . . . ?
C12 C11 C12A C10 -148(3) . . . . ?
C12 C11 C12A C11A 87(10) . . . . ?
C12 C11A C12A C10 -134(3) . . . . ?
C12 C11A C12A C11 -84(10) . . . . ?
C8A C7 C8 C9 -107(7) . . . . ?
C8A C7 C8 C9A -72(6) . . . . ?
C8A C8 C9 C10 110(7) . . . . ?
C8A C8 C9 C9A 10(8) . . . . ?
C8A C8 C9 C10A 50(7) . . . . ?
C8A C8 C9A C9 -171(8) . . . . ?
C8A C8 C9A C10 142(6) . . . . ?
C8A C8 C9A C10A 90(7) . . . . ?
C8A C9 C10 C11 -47(3) . . . . ?
C8A C9 C10 C9A -57(4) . . . . ?
C8A C9 C10 C10A -68(3) . . . . ?
C8A C9 C10 C11A -30(4) . . . . ?
C8A C9 C10 C12A 24(7) . . . . ?
C8A C9 C9A C8 4(3) . . . . ?
C8A C9 C9A C10 113(3) . . . . ?
C8A C9 C9A C10A 126(6) . . . . ?
C8A C9 C10A C10 125(2) . . . . ?
C8A C9 C10A C11 98(3) . . . . ?
C8A C9 C10A C9A -41(5) . . . . ?
C8A C9 C10A C11A 86(3) . . . . ?
C8A C9A C10A C9 112(7) . . . . ?
C8A C9A C10A C10 100(4) . . . . ?
C8A C9A C10A C11 61(6) . . . . ?
C8A C9A C10A C11A 51(5) . . . . ?
C9A C8 C9 C10 100(5) . . . . ?
C9A C8 C9 C8A -10(8) . . . . ?
C9A C8 C9 C10A 40(4) . . . . ?
C9A C8 C8A C7 116(2) . . . . ?
C9A C8 C8A C9 5(4) . . . . ?
C9A C9 C10 C11 10(5) . . . . ?
C9A C9 C10 C10A -11(5) . . . . ?
C9A C9 C10 C11A 27(5) . . . . ?
C9A C9 C10 C12A 81(7) . . . . ?
C9A C9 C8A C7 124(6) . . . . ?
C9A C9 C8A C8 -168(10) . . . . ?
C9A C9 C10A C10 166(6) . . . . ?
C9A C9 C10A C11 139(6) . . . . ?
C9A C9 C10A C11A 127(6) . . . . ?
C9A C10 C11 C12 -179(2) . . . . ?
C9A C10 C11 C10A -23(2) . . . . ?
C9A C10 C11 C12A 153(3) . . . . ?
C9A C10 C10A C9 -6(3) . . . . ?
C9A C10 C10A C11 146(4) . . . . ?
C9A C10 C10A C11A 131(4) . . . . ?
C9A C10 C11A C12 -158(3) . . . . ?
C9A C10 C11A C10A -32(2) . . . . ?
C9A C10 C11A C12A 161(3) . . . . ?
C9A C10 C12A C11 -45(4) . . . . ?
C9A C10 C12A C12 -77(5) . . . . ?
C9A C10 C12A C11A -30(5) . . . . ?
C9A C10A C11A C10 58(4) . . . . ?
C9A C10A C11A C12 138(5) . . . . ?
C9A C10A C11A C12A 69(5) . . . . ?
C10A C9 C10 C11 21(2) . . . . ?
C10A C9 C10 C9A 11(5) . . . . ?
C10A C9 C10 C11A 38(3) . . . . ?
C10A C9 C10 C12A 92(6) . . . . ?
C10A C9 C8A C7 161(2) . . . . ?
C10A C9 C8A C8 -131(7) . . . . ?
C10A C9 C8A C9A 37(5) . . . . ?
C10A C9 C9A C8 -122(4) . . . . ?
C10A C9 C9A C10 -13(5) . . . . ?
C10A C9 C9A C8A -126(6) . . . . ?
C10A C10 C11 C12 -156(3) . . . . ?
C10A C10 C11 C12A 176(3) . . . . ?
C10A C10 C11A C12 -126(4) . . . . ?
C10A C10 C11A C12A -166(4) . . . . ?
C10A C10 C12A C11 -3(2) . . . . ?
C10A C10 C12A C12 -35(4) . . . . ?
C10A C10 C12A C11A 12(3) . . . . ?
C10A C11 C12 C11A -173(15) . . . . ?
C10A C11 C12 C12A -103(8) . . . . ?
C10A C11 C12A C10 4(4) . . . . ?
C10A C11 C12A C12 152(4) . . . . ?
C10A C11 C12A C11A -121(11) . . . . ?
C10A C11A C12A C10 -13(3) . . . . ?
C10A C11A C12A C11 37(7) . . . . ?
C10A C11A C12A C12 121(4) . . . . ?
C11A C10 C11 C12 77(9) . . . . ?
C11A C10 C11 C10A -127(10) . . . . ?
C11A C10 C11 C12A 50(9) . . . . ?
C11A C10 C10A C9 -137(3) . . . . ?
C11A C10 C10A C11 15(3) . . . . ?
C11A C10 C10A C9A -131(4) . . . . ?
C11A C10 C12A C11 -15(3) . . . . ?
C11A C10 C12A C12 -47(3) . . . . ?
C11A C12 C12A C10 53(3) . . . . ?
C11A C12 C12A C11 20(3) . . . . ?
C12A C10 C11 C12 28(3) . . . . ?
C12A C10 C11 C10A -176(3) . . . . ?
C12A C10 C10A C9 -149(3) . . . . ?
C12A C10 C10A C11 3(3) . . . . ?
C12A C10 C10A C9A -142(3) . . . . ?
C12A C10 C10A C11A -12(3) . . . . ?
C12A C10 C11A C12 40(3) . . . . ?
C12A C10 C11A C10A 166(4) . . . . ?
C12A C11 C12 C11A -71(10) . . . . ?
C12A C11 C10A C9 20(5) . . . . ?
C12A C11 C10A C10 -3(3) . . . . ?
C12A C11 C10A C9A 41(7) . . . . ?
C12A C11 C10A C11A 85(13) . . . . ?
C12A C12 C11A C10 -35(2) . . . . ?
C12A C12 C11A C10A -96(5) . . . . ?
